data_7234316
loop_
_publ_author_name
'Sarkar, Nandini'
'Sinha, Abhijeet S.'
'Aaker\"oy, Christer B.'

_publ_section_title
;
 Systematic investigation of hydrogen-bond propensities for informing
 co-crystal design and assembly
;
_journal_issue 40
_journal_name_full CrystEngComm
_journal_page_first 6048
_journal_paper_doi 10.1039/C9CE01196J
_journal_volume 21
_journal_year 2019
_chemical_formula_moiety 'C11 H8 I N3'
_chemical_formula_sum 'C11 H8 I N3'
_chemical_formula_weight 309.10
_space_group_crystal_system orthorhombic
_space_group_IT_number 19
_space_group_name_Hall 'P 2ac 2ab'
_space_group_name_H-M_alt 'P 21 21 21'
_symmetry_space_group_name_Hall 'P 2ac 2ab'
_symmetry_space_group_name_H-M 'P 21 21 21'
_atom_sites_solution_hydrogens geom
_atom_sites_solution_primary direct
_atom_sites_solution_secondary difmap
_audit_update_record
;
2019-07-30 deposited with the CCDC.    2019-09-18 downloaded from the CCDC.
;
_cell_angle_alpha 90
_cell_angle_beta 90
_cell_angle_gamma 90
_cell_formula_units_Z 4
_cell_length_a 4.4460(14)
_cell_length_b 13.030(4)
_cell_length_c 19.520(7)
_cell_measurement_reflns_used 1358
_cell_measurement_temperature 296.(2)
_cell_measurement_theta_max 15.42
_cell_measurement_theta_min 2.61
_cell_volume 1130.8(6)
_computing_cell_refinement 'Bruker SAINT'
_computing_data_collection 'Bruker APEX2'
_computing_data_reduction 'Bruker SAINT'
_computing_molecular_graphics 'Bruker SHELXTL'
_computing_publication_material 'Bruker SHELXTL'
_computing_structure_refinement 'SHELXL-2014/7 (Sheldrick, 2014)'
_computing_structure_solution 'SHELXS-97 (Sheldrick 2008)'
_diffrn_ambient_temperature 296.(2)
_diffrn_measured_fraction_theta_full 'ACTA 50'
_diffrn_measured_fraction_theta_max 0.974
_diffrn_measurement_device_type 'Bruker APEX-II CCD'
_diffrn_measurement_method '\f and \w scans'
_diffrn_radiation_monochromator graphite
_diffrn_radiation_source 'Fine-focus sealed tube'
_diffrn_radiation_type MoK\a
_diffrn_radiation_wavelength 0.71073
_diffrn_reflns_av_R_equivalents 0.1091
_diffrn_reflns_av_unetI/netI 0.0987
_diffrn_reflns_limit_h_max 5
_diffrn_reflns_limit_h_min -5
_diffrn_reflns_limit_k_max 15
_diffrn_reflns_limit_k_min -16
_diffrn_reflns_limit_l_max 24
_diffrn_reflns_limit_l_min -24
_diffrn_reflns_number 11996
_diffrn_reflns_theta_full 'ACTA 50'
_diffrn_reflns_theta_max 25.91
_diffrn_reflns_theta_min 2.61
_exptl_absorpt_coefficient_mu 2.802
_exptl_absorpt_correction_T_max 0.81
_exptl_absorpt_correction_T_min 0.51
_exptl_absorpt_correction_type multi-scan
_exptl_absorpt_process_details SADABS
_exptl_crystal_colour colourless
_exptl_crystal_density_diffrn 1.816
_exptl_crystal_density_method 'not measured'
_exptl_crystal_description Needles
_exptl_crystal_F_000 592
_exptl_crystal_size_max 0.282
_exptl_crystal_size_mid 0.102
_exptl_crystal_size_min 0.078
_refine_diff_density_max 0.439
_refine_diff_density_min -0.407
_refine_ls_abs_structure_details
;
Flack x determined using 328 quotients [(I+)-(I-)]/[(I+)+(I-)]
(Parsons, Flack and Wagner, Acta Cryst. B69 (2013) 249-259).
;
_refine_ls_abs_structure_Flack 0.02(4)
_refine_ls_extinction_coef 0.0029(8)
_refine_ls_extinction_method 'SHELXL-2014/7 (Sheldrick 2014'
_refine_ls_goodness_of_fit_ref 0.972
_refine_ls_hydrogen_treatment constr
_refine_ls_matrix_type full
_refine_ls_number_parameters 137
_refine_ls_number_reflns 2154
_refine_ls_number_restraints 0
_refine_ls_restrained_S_all 0.972
_refine_ls_R_factor_all 0.1254
_refine_ls_R_factor_gt 0.0539
_refine_ls_shift/su_max 0.000
_refine_ls_shift/su_mean 0.000
_refine_ls_structure_factor_coef Fsqd
_refine_ls_weighting_details 'w=1/[\s^2^(Fo^2^)+(0.0342P)^2^] where P=(Fo^2^+2Fc^2^)/3'
_refine_ls_weighting_scheme calc
_refine_ls_wR_factor_gt 0.0871
_refine_ls_wR_factor_ref 0.1061
_reflns_number_gt 1183
_reflns_number_total 2154
_reflns_threshold_expression 'I > 2\s(I)'
_cod_data_source_file c9ce01196j2.cif
_cod_data_source_block 1704
_cod_depositor_comments 'Adding full bibliography for 7234314--7234316.cif.'
_cod_original_cell_volume 1130.8(7)
_cod_database_code 7234316

loop_
_space_group_symop_operation_xyz
'x, y, z'
'-x+1/2, -y, z+1/2'
'-x, y+1/2, -z+1/2'
'x+1/2, -y+1/2, -z'

loop_
_atom_site_type_symbol
_atom_site_label
_atom_site_fract_x
_atom_site_fract_y
_atom_site_fract_z
_atom_site_U_iso_or_equiv
_atom_site_adp_type
_atom_site_calc_flag
_atom_site_refinement_flags_adp
_atom_site_refinement_flags_posn
_atom_site_occupancy
C C1 0.610(3) 0.7034(9) 0.6249(7) 0.059(3) Uani d . . 1
C C2 0.454(3) 0.6987(9) 0.6853(7) 0.067(4) Uani d . . 1
H H2 0.4613 0.6388 0.7112 0.081 Uiso calc U R 1
C C3 0.286(3) 0.7800(10) 0.7088(6) 0.072(3) Uani d . . 1
H H3 0.1823 0.7756 0.7501 0.086 Uiso calc U R 1
C C4 0.276(3) 0.8674(8) 0.6705(7) 0.058(3) Uani d . . 1
C C5 0.427(3) 0.8742(10) 0.6110(8) 0.074(4) Uani d . . 1
H H5 0.417 0.9343 0.5854 0.088 Uiso calc U R 1
C C6 0.598(3) 0.7929(10) 0.5874(6) 0.069(4) Uani d . . 1
H H6 0.7048 0.7986 0.5466 0.083 Uiso calc U R 1
C C7 0.098(4) 0.9557(12) 0.6946(8) 0.089(5) Uani d . . 1
N N8 -0.028(4) 1.0205(10) 0.7157(8) 0.120(6) Uani d . . 1
C C9 0.790(3) 0.6135(9) 0.6003(7) 0.081(4) Uani d . . 1
H H9A 0.9024 0.6338 0.56 0.098 Uiso calc U R 1
H H9B 0.9339 0.5948 0.6355 0.098 Uiso calc U R 1
N N10 0.610(2) 0.5246(8) 0.5837(6) 0.063(3) Uani d . . 1
N N11 0.450(3) 0.5238(9) 0.5239(6) 0.074(3) Uani d . . 1
C C12 0.309(3) 0.4342(11) 0.5260(7) 0.076(4) Uani d . . 1
H H12 0.1775 0.4122 0.4919 0.091 Uiso calc U R 1
C C13 0.375(2) 0.3762(9) 0.5838(7) 0.054(3) Uani d . . 1
C C14 0.570(2) 0.4376(10) 0.6193(7) 0.065(3) Uani d . . 1
H H14 0.66 0.4217 0.661 0.078 Uiso calc U R 1
I I15 0.22088(19) 0.23444(6) 0.61193(5) 0.0834(5) Uani d . . 1

loop_
_atom_site_aniso_label
_atom_site_aniso_U_11
_atom_site_aniso_U_22
_atom_site_aniso_U_33
_atom_site_aniso_U_12
_atom_site_aniso_U_13
_atom_site_aniso_U_23
C1 0.052(7) 0.059(9) 0.066(10) -0.013(5) -0.010(7) -0.004(8)
C2 0.074(9) 0.048(8) 0.081(12) -0.014(6) -0.002(8) 0.017(8)
C3 0.077(9) 0.090(9) 0.048(8) -0.015(10) 0.005(7) -0.013(8)
C4 0.066(8) 0.047(7) 0.062(9) -0.013(8) -0.010(9) -0.004(7)
C5 0.092(9) 0.069(10) 0.059(10) -0.012(7) -0.023(9) 0.009(9)
C6 0.076(9) 0.068(10) 0.064(10) -0.007(7) 0.006(7) 0.002(8)
C7 0.096(13) 0.077(12) 0.095(14) -0.017(9) 0.011(9) -0.025(10)
N8 0.116(12) 0.095(11) 0.148(15) 0.006(9) 0.008(10) -0.044(10)
C9 0.067(8) 0.072(9) 0.105(11) -0.006(7) -0.012(10) 0.004(8)
N10 0.053(6) 0.060(7) 0.078(9) 0.004(5) -0.007(5) -0.005(6)
N11 0.088(9) 0.076(9) 0.059(8) 0.003(7) -0.013(7) -0.007(7)
C12 0.077(10) 0.071(9) 0.080(11) -0.002(9) -0.009(9) -0.023(8)
C13 0.032(6) 0.050(8) 0.079(10) -0.006(5) 0.006(6) -0.006(7)
C14 0.060(8) 0.066(9) 0.068(10) 0.002(6) -0.008(7) 0.012(9)
I15 0.0743(6) 0.0662(6) 0.1095(8) -0.0046(5) 0.0096(6) -0.0124(5)

loop_
_atom_type_symbol
_atom_type_description
_atom_type_scat_dispersion_real
_atom_type_scat_dispersion_imag
_atom_type_scat_source
C C 0.0033 0.0016 'International Tables Vol C Tables 4.2.6.8 and 6.1.1.4'
H H 0.0000 0.0000 'International Tables Vol C Tables 4.2.6.8 and 6.1.1.4'
N N 0.0061 0.0033 'International Tables Vol C Tables 4.2.6.8 and 6.1.1.4'
I I -0.4742 1.8119 'International Tables Vol C Tables 4.2.6.8 and 6.1.1.4'

loop_
_geom_angle_atom_site_label_1
_geom_angle_atom_site_label_2
_geom_angle_atom_site_label_3
_geom_angle
C2 C1 C6 118.4(12)
C2 C1 C9 120.8(12)
C6 C1 C9 120.8(12)
C1 C2 C3 121.9(12)
C1 C2 H2 119.1
C3 C2 H2 119.1
C4 C3 C2 118.6(12)
C4 C3 H3 120.7
C2 C3 H3 120.7
C5 C4 C3 120.8(13)
C5 C4 C7 119.5(12)
C3 C4 C7 119.7(14)
C4 C5 C6 120.8(13)
C4 C5 H5 119.6
C6 C5 H5 119.6
C1 C6 C5 119.5(12)
C1 C6 H6 120.3
C5 C6 H6 120.3
N8 C7 C4 176.(2)
N10 C9 C1 113.8(11)
N10 C9 H9A 108.8
C1 C9 H9A 108.8
N10 C9 H9B 108.8
C1 C9 H9B 108.8
H9A C9 H9B 107.7
C14 N10 N11 111.5(10)
C14 N10 C9 129.5(11)
N11 N10 C9 119.0(11)
C12 N11 N10 103.1(11)
N11 C12 C13 113.7(12)
N11 C12 H12 123.1
C13 C12 H12 123.1
C14 C13 C12 103.2(11)
C14 C13 I15 127.2(11)
C12 C13 I15 129.6(10)
N10 C14 C13 108.4(12)
N10 C14 H14 125.8
C13 C14 H14 125.8

loop_
_geom_bond_atom_site_label_1
_geom_bond_atom_site_label_2
_geom_bond_distance
C1 C2 1.370(16)
C1 C6 1.377(17)
C1 C9 1.498(16)
C2 C3 1.374(16)
C2 H2 0.93
C3 C4 1.363(14)
C3 H3 0.93
C4 C5 1.346(16)
C4 C7 1.472(19)
C5 C6 1.382(16)
C5 H5 0.93
C6 H6 0.93
C7 N8 1.095(17)
C9 N10 1.443(13)
C9 H9A 0.97
C9 H9B 0.97
N10 C14 1.342(14)
N10 N11 1.369(13)
N11 C12 1.327(15)
C12 C13 1.390(15)
C12 H12 0.93
C13 C14 1.368(15)
C13 I15 2.046(11)
C14 H14 0.93

loop_
_geom_torsion_atom_site_label_1
_geom_torsion_atom_site_label_2
_geom_torsion_atom_site_label_3
_geom_torsion_atom_site_label_4
_geom_torsion
C6 C1 C2 C3 0.5(18)
C9 C1 C2 C3 -179.8(11)
C1 C2 C3 C4 0.2(19)
C2 C3 C4 C5 -0.4(19)
C2 C3 C4 C7 -179.9(13)
C3 C4 C5 C6 -0.2(19)
C7 C4 C5 C6 179.3(12)
C2 C1 C6 C5 -1.1(16)
C9 C1 C6 C5 179.2(12)
C4 C5 C6 C1 1.0(18)
C2 C1 C9 N10 65.2(15)
C6 C1 C9 N10 -115.1(12)
C1 C9 N10 C14 -103.7(14)
C1 C9 N10 N11 75.9(14)
C14 N10 N11 C12 1.3(13)
C9 N10 N11 C12 -178.4(11)
N10 N11 C12 C13 -1.2(15)
N11 C12 C13 C14 0.7(15)
N11 C12 C13 I15 -180.0(8)
N11 N10 C14 C13 -0.9(13)
C9 N10 C14 C13 178.7(12)
C12 C13 C14 N10 0.1(13)
I15 C13 C14 N10 -179.2(7)
